data_4511568
loop_
_publ_author_name
'Naumov, Pan\<ce'
'Sakurai, Kenji'

_publ_section_title
;
 Reversible Thermal Gating of the Photochromic Properties of
 3-Methyl-2-(2&#x2018;,4&#x2018;-dinitrobenzyl)pyridine in a Single
 Crystal
;
_journal_issue 5
_journal_name_full 'Crystal Growth &amp; Design'
_journal_page_first 1699
_journal_paper_doi 10.1021/cg050328+
_journal_volume 5
_journal_year 2005
_chemical_formula_sum 'C12 H11 N3 O4'
_chemical_formula_weight 261.24
_chemical_name_systematic
;
 3-methyl-2-(2',4'-dinitrobenzyl)pyridine
;
_space_group_IT_number 14
_symmetry_cell_setting monoclinic
_symmetry_space_group_name_Hall '-P 2ybc'
_symmetry_space_group_name_H-M 'P 1 21/c 1'
_atom_sites_solution_hydrogens geom
_atom_sites_solution_primary direct
_atom_sites_solution_secondary difmap
_audit_creation_method SHELXL-97
_cell_angle_alpha 90.00
_cell_angle_beta 106.1760(10)
_cell_angle_gamma 90.00
_cell_formula_units_Z 4
_cell_length_a 11.3850(7)
_cell_length_b 15.4220(10)
_cell_length_c 7.6590(5)
_cell_measurement_temperature 316.0(3)
_cell_volume 1291.52(14)
_computing_cell_refinement 'SAINT (Siemens, 1996)'
_computing_data_collection 'SMART (Siemens, 1996)'
_computing_data_reduction 'SAINT (Siemens, 1996)'
_computing_structure_refinement 'SHELXL-97 (Sheldrick, 1997)'
_computing_structure_solution 'SIR-92 (Altomare et al., 1994)'
_diffrn_ambient_temperature 316(2)
_diffrn_measured_fraction_theta_full 0.998
_diffrn_measured_fraction_theta_max 0.998
_diffrn_measurement_device_type 'Siemens SMART CCD'
_diffrn_measurement_method 'omega scans'
_diffrn_radiation_monochromator graphite
_diffrn_radiation_source 'fine-focus sealed tube'
_diffrn_radiation_type MoK\a
_diffrn_radiation_wavelength 0.71073
_diffrn_reflns_av_R_equivalents 0.0573
_diffrn_reflns_av_sigmaI/netI 0.0587
_diffrn_reflns_limit_h_max 12
_diffrn_reflns_limit_h_min -12
_diffrn_reflns_limit_k_max 17
_diffrn_reflns_limit_k_min -11
_diffrn_reflns_limit_l_max 8
_diffrn_reflns_limit_l_min -8
_diffrn_reflns_number 6140
_diffrn_reflns_theta_full 23.29
_diffrn_reflns_theta_max 23.29
_diffrn_reflns_theta_min 1.86
_exptl_absorpt_coefficient_mu 0.103
_exptl_absorpt_correction_type none
_exptl_crystal_colour colorlelss
_exptl_crystal_density_diffrn 1.344
_exptl_crystal_density_method 'not measured'
_exptl_crystal_description prism
_exptl_crystal_F_000 544
_exptl_crystal_size_max 0.36
_exptl_crystal_size_mid 0.24
_exptl_crystal_size_min 0.20
_refine_diff_density_max 0.197
_refine_diff_density_min -0.193
_refine_diff_density_rms 0.043
_refine_ls_extinction_coef 0.038(5)
_refine_ls_extinction_expression Fc^*^=kFc[1+0.001xFc^2^\l^3^/sin(2\q)]^-1/4^
_refine_ls_extinction_method SHELXL
_refine_ls_goodness_of_fit_ref 0.995
_refine_ls_hydrogen_treatment riding
_refine_ls_matrix_type full
_refine_ls_number_parameters 183
_refine_ls_number_reflns 1862
_refine_ls_number_restraints 0
_refine_ls_restrained_S_all 0.995
_refine_ls_R_factor_all 0.0616
_refine_ls_R_factor_gt 0.0473
_refine_ls_shift/su_max 0.000
_refine_ls_shift/su_mean 0.000
_refine_ls_structure_factor_coef Fsqd
_refine_ls_weighting_details 'calc w=1/[\s^2^(Fo^2^)+(0.0754P)^2^+0.0000P] where P=(Fo^2^+2Fc^2^)/3'
_refine_ls_weighting_scheme calc
_refine_ls_wR_factor_gt 0.1241
_refine_ls_wR_factor_ref 0.1317
_reflns_number_gt 1331
_reflns_number_total 1862
_reflns_threshold_expression >2sigma(I)
_cod_data_source_file cg050328%2Bsi20050712_102022.cif
_cod_data_source_block point1
_cod_depositor_comments
;
The following automatic conversions were performed:

'_symmetry_cell_setting' value 'Monoclinic' changed to 'monoclinic'
according to
/usr/data/users/saulius/automatic-downloads/retrospective/ACS/lib/dictionaries/cif_core.dic
dictionary named 'cif_core.dic' version 2.4.2 from 2011-04-26.

Automatic conversion script
Id: cif_fix_values 2281 2013-09-26 08:29:07Z andrius 
;
_cod_original_sg_symbol_H-M P21/c
_cod_database_code 4511568

loop_
_symmetry_equiv_pos_as_xyz
'x, y, z'
'-x, y+1/2, -z+1/2'
'-x, -y, -z'
'x, -y-1/2, z-1/2'

loop_
_atom_site_label
_atom_site_type_symbol
_atom_site_fract_x
_atom_site_fract_y
_atom_site_fract_z
_atom_site_U_iso_or_equiv
_atom_site_adp_type
_atom_site_occupancy
_atom_site_symmetry_multiplicity
_atom_site_calc_flag
_atom_site_refinement_flags
N1 N 0.75998(16) 0.04761(12) 0.7901(3) 0.0571(6) Uani 1 1 d .
N15 N 0.84075(19) 0.14407(14) 0.5249(3) 0.0620(6) Uani 1 1 d .
N18 N 0.4678(2) 0.22833(17) 0.0730(4) 0.0784(7) Uani 1 1 d .
C9 C 0.71925(18) 0.11802(14) 0.4104(3) 0.0478(6) Uani 1 1 d .
O16 O 0.92586(15) 0.09444(13) 0.5377(3) 0.0768(6) Uani 1 1 d .
C13 C 0.5620(2) 0.01620(14) 0.2959(3) 0.0563(6) Uani 1 1 d .
H13 H 0.5295 -0.0392 0.2945 0.068 Uiso 1 1 calc R
C6 C 0.78753(17) -0.02806(13) 0.7263(3) 0.0467(6) Uani 1 1 d .
C10 C 0.65168(19) 0.18279(14) 0.3038(3) 0.0543(6) Uani 1 1 d .
H10 H 0.6811 0.2392 0.3085 0.065 Uiso 1 1 calc R
C7 C 0.7491(2) -0.04048(14) 0.5232(3) 0.0559(6) Uani 1 1 d .
H7B H 0.6997 -0.0926 0.4960 0.067 Uiso 1 1 calc R
H7A H 0.8221 -0.0505 0.4842 0.067 Uiso 1 1 calc R
C12 C 0.4936(2) 0.07859(16) 0.1847(3) 0.0596(7) Uani 1 1 d .
H12 H 0.4172 0.0652 0.1067 0.071 Uiso 1 1 calc R
O17 O 0.84912(17) 0.21526(12) 0.5984(3) 0.0935(7) Uani 1 1 d .
C5 C 0.84844(18) -0.09503(14) 0.8392(3) 0.0523(6) Uani 1 1 d .
C8 C 0.67809(19) 0.03278(13) 0.4104(3) 0.0483(6) Uani 1 1 d .
C11 C 0.54007(19) 0.16088(14) 0.1911(3) 0.0538(6) Uani 1 1 d .
O19 O 0.5006(2) 0.30345(14) 0.1021(3) 0.1059(8) Uani 1 1 d .
O20 O 0.3820(2) 0.20545(17) -0.0509(4) 0.1314(10) Uani 1 1 d .
C2 C 0.7953(2) 0.05923(17) 0.9696(4) 0.0656(7) Uani 1 1 d .
H2 H 0.7778 0.1122 1.0147 0.079 Uiso 1 1 calc R
C4 C 0.8819(2) -0.07943(18) 1.0240(4) 0.0642(7) Uani 1 1 d .
H4 H 0.9227 -0.1221 1.1038 0.077 Uiso 1 1 calc R
C14 C 0.8785(2) -0.17943(17) 0.7615(4) 0.0785(9) Uani 1 1 d .
H14C H 0.9173 -0.2180 0.8589 0.118 Uiso 1 1 calc R
H14A H 0.9328 -0.1685 0.6880 0.118 Uiso 1 1 calc R
H14B H 0.8046 -0.2055 0.6883 0.118 Uiso 1 1 calc R
C3 C 0.8554(2) -0.00144(19) 1.0913(4) 0.0681(7) Uani 1 1 d .
H3 H 0.8778 0.0096 1.2156 0.082 Uiso 1 1 calc R

loop_
_atom_site_aniso_label
_atom_site_aniso_U_11
_atom_site_aniso_U_22
_atom_site_aniso_U_33
_atom_site_aniso_U_23
_atom_site_aniso_U_13
_atom_site_aniso_U_12
N1 0.0647(12) 0.0498(12) 0.0544(14) -0.0022(9) 0.0127(10) 0.0034(9)
N15 0.0570(12) 0.0612(14) 0.0632(14) -0.0001(11) 0.0093(10) -0.0101(11)
N18 0.0669(14) 0.0802(18) 0.0863(18) 0.0264(14) 0.0186(13) 0.0196(13)
C9 0.0453(12) 0.0455(13) 0.0486(14) -0.0009(10) 0.0063(10) -0.0049(10)
O16 0.0508(10) 0.0943(14) 0.0784(14) 0.0005(10) 0.0065(9) 0.0038(10)
C13 0.0585(13) 0.0464(14) 0.0561(15) 0.0018(11) 0.0031(11) -0.0104(11)
C6 0.0416(11) 0.0455(13) 0.0503(14) 0.0020(10) 0.0083(10) -0.0043(10)
C10 0.0592(14) 0.0406(12) 0.0639(16) 0.0052(11) 0.0184(12) -0.0009(11)
C7 0.0624(14) 0.0427(13) 0.0560(16) 0.0021(10) 0.0052(11) 0.0035(11)
C12 0.0496(12) 0.0668(16) 0.0559(16) 0.0051(12) 0.0041(11) -0.0048(12)
O17 0.0913(14) 0.0634(13) 0.1119(17) -0.0230(11) 0.0052(12) -0.0257(10)
C5 0.0397(11) 0.0513(14) 0.0597(17) 0.0079(11) 0.0038(10) 0.0003(10)
C8 0.0531(12) 0.0419(13) 0.0460(13) -0.0011(10) 0.0072(10) -0.0003(10)
C11 0.0520(13) 0.0537(15) 0.0549(15) 0.0129(11) 0.0133(11) 0.0098(11)
O19 0.1148(17) 0.0654(14) 0.139(2) 0.0339(13) 0.0370(14) 0.0254(13)
O20 0.0996(16) 0.132(2) 0.127(2) 0.0472(17) -0.0272(16) 0.0167(15)
C2 0.0765(16) 0.0594(16) 0.0612(19) -0.0071(13) 0.0196(13) -0.0029(13)
C4 0.0538(13) 0.0704(17) 0.0595(19) 0.0186(13) 0.0012(12) -0.0020(12)
C14 0.0726(16) 0.0600(16) 0.091(2) 0.0069(14) 0.0040(15) 0.0192(14)
C3 0.0692(16) 0.0838(19) 0.0489(15) 0.0025(14) 0.0126(12) -0.0083(15)

loop_
_atom_type_symbol
_atom_type_description
_atom_type_scat_dispersion_real
_atom_type_scat_dispersion_imag
_atom_type_scat_source
C C 0.0033 0.0016 'International Tables Vol C Tables 4.2.6.8 and 6.1.1.4'
H H 0.0000 0.0000 'International Tables Vol C Tables 4.2.6.8 and 6.1.1.4'
N N 0.0061 0.0033 'International Tables Vol C Tables 4.2.6.8 and 6.1.1.4'
O O 0.0106 0.0060 'International Tables Vol C Tables 4.2.6.8 and 6.1.1.4'

loop_
_geom_angle_atom_site_label_1
_geom_angle_atom_site_label_2
_geom_angle_atom_site_label_3
_geom_angle
C2 N1 C6 117.44(19)
O16 N15 O17 124.6(2)
O16 N15 C9 118.1(2)
O17 N15 C9 117.3(2)
O20 N18 O19 124.1(2)
O20 N18 C11 117.9(3)
O19 N18 C11 118.0(3)
C10 C9 C8 123.35(19)
C10 C9 N15 115.54(19)
C8 C9 N15 121.10(19)
C12 C13 C8 122.5(2)
N1 C6 C5 123.0(2)
N1 C6 C7 117.30(18)
C5 C6 C7 119.7(2)
C11 C10 C9 117.5(2)
C6 C7 C8 116.74(18)
C11 C12 C13 118.6(2)
C4 C5 C6 116.9(2)
C4 C5 C14 121.8(2)
C6 C5 C14 121.3(2)
C13 C8 C9 115.66(19)
C13 C8 C7 119.05(19)
C9 C8 C7 125.28(18)
C10 C11 C12 122.3(2)
C10 C11 N18 118.4(2)
C12 C11 N18 119.3(2)
N1 C2 C3 124.3(2)
C3 C4 C5 120.7(2)
C2 C3 C4 117.7(3)

loop_
_geom_bond_atom_site_label_1
_geom_bond_atom_site_label_2
_geom_bond_distance
N1 C2 1.333(3)
N1 C6 1.336(3)
N15 O16 1.217(2)
N15 O17 1.225(2)
N15 C9 1.472(3)
N18 O20 1.210(3)
N18 O19 1.218(3)
N18 C11 1.471(3)
C9 C10 1.381(3)
C9 C8 1.396(3)
C13 C12 1.374(3)
C13 C8 1.391(3)
C6 C5 1.401(3)
C6 C7 1.506(3)
C10 C11 1.365(3)
C7 C8 1.512(3)
C12 C11 1.371(3)
C5 C4 1.380(3)
C5 C14 1.510(3)
C2 C3 1.363(4)
C4 C3 1.374(4)
